data_7049987
loop_
_publ_author_name
'Shen, Fu-Xing'
'Pi, Qian'
'Shi, Le'
'Shao, Dong'
'Li, Hong-Qing'
'Sun, Yu-Chen'
'Wang, Xin-Yi'

_publ_section_title
;
 Spin crossover in hydrogen-bonded frameworks of Fe<sup>II</sup> complexes
 with organodisulfonate anions.
;
_journal_issue 24
_journal_name_full 'Dalton transactions (Cambridge, England : 2003)'
_journal_page_first 8815
_journal_page_last 8825
_journal_paper_doi 10.1039/c9dt01326a
_journal_volume 48
_journal_year 2019
_chemical_formula_sum 'C30 H42 Fe N8 O8 S2'
_chemical_formula_weight 762.68
_space_group_crystal_system triclinic
_space_group_IT_number 2
_space_group_name_Hall '-P 1'
_space_group_name_H-M_alt 'P -1'
_symmetry_space_group_name_Hall '-P 1'
_symmetry_space_group_name_H-M 'P -1'
_atom_sites_solution_hydrogens mixed
_audit_creation_method SHELXL-2014/7
_audit_update_record
;
2019-04-24 deposited with the CCDC.    2019-05-07 downloaded from the CCDC.
;
_cell_angle_alpha 81.957(4)
_cell_angle_beta 82.960(4)
_cell_angle_gamma 83.269(4)
_cell_formula_units_Z 2
_cell_length_a 8.1701(14)
_cell_length_b 11.0096(19)
_cell_length_c 18.996(3)
_cell_measurement_reflns_used 5819
_cell_measurement_temperature 123(2)
_cell_measurement_theta_max 27.54
_cell_measurement_theta_min 2.52
_cell_volume 1670.4(5)
_computing_cell_refinement 'Bruker SAINT'
_computing_data_collection 'Bruker APEX2'
_computing_data_reduction 'Bruker SAINT'
_computing_molecular_graphics Diamond
_computing_publication_material 'SHELXL-2014/7 (Sheldrick, 2014)'
_computing_structure_refinement 'SHELXL-2014/7 (Sheldrick, 2014)'
_computing_structure_solution 'SHELXL-2014/7 (Sheldrick, 2014)'
_diffrn_ambient_temperature 123(2)
_diffrn_measured_fraction_theta_full 0.979
_diffrn_measured_fraction_theta_max 0.972
_diffrn_measurement_device_type 'Bruker APEX-DUO CCD'
_diffrn_measurement_method '\f and \w scans'
_diffrn_radiation_type MoK\a
_diffrn_radiation_wavelength 0.71073
_diffrn_reflns_av_R_equivalents 0.0420
_diffrn_reflns_av_unetI/netI 0.0704
_diffrn_reflns_Laue_measured_fraction_full 0.979
_diffrn_reflns_Laue_measured_fraction_max 0.972
_diffrn_reflns_limit_h_max 10
_diffrn_reflns_limit_h_min -10
_diffrn_reflns_limit_k_max 11
_diffrn_reflns_limit_k_min -14
_diffrn_reflns_limit_l_max 24
_diffrn_reflns_limit_l_min -24
_diffrn_reflns_number 12377
_diffrn_reflns_point_group_measured_fraction_full 0.979
_diffrn_reflns_point_group_measured_fraction_max 0.972
_diffrn_reflns_theta_full 25.242
_diffrn_reflns_theta_max 27.612
_diffrn_reflns_theta_min 2.178
_diffrn_source 'fine-focus sealed tube'
_exptl_absorpt_coefficient_mu 0.640
_exptl_absorpt_correction_T_max 0.880
_exptl_absorpt_correction_T_min 0.858
_exptl_absorpt_correction_type multi-scan
_exptl_absorpt_process_details 'SADABS; Bruker, 2000'
_exptl_crystal_colour Yellow
_exptl_crystal_density_diffrn 1.516
_exptl_crystal_description block
_exptl_crystal_F_000 800
_exptl_crystal_size_max 0.240
_exptl_crystal_size_mid 0.240
_exptl_crystal_size_min 0.200
_refine_diff_density_max 0.825
_refine_diff_density_min -0.838
_refine_diff_density_rms 0.105
_refine_ls_extinction_method none
_refine_ls_goodness_of_fit_ref 1.031
_refine_ls_hydrogen_treatment mixed
_refine_ls_matrix_type full
_refine_ls_number_parameters 450
_refine_ls_number_reflns 7562
_refine_ls_number_restraints 3
_refine_ls_restrained_S_all 1.031
_refine_ls_R_factor_all 0.0698
_refine_ls_R_factor_gt 0.0545
_refine_ls_shift/su_max 0.001
_refine_ls_shift/su_mean 0.000
_refine_ls_structure_factor_coef Fsqd
_refine_ls_weighting_details 'w=1/[\s^2^(Fo^2^)+(0.0902P)^2^+1.4741P] where P=(Fo^2^+2Fc^2^)/3'
_refine_ls_weighting_scheme calc
_refine_ls_wR_factor_gt 0.1528
_refine_ls_wR_factor_ref 0.1633
_reflns_Friedel_coverage 0.000
_reflns_number_gt 6067
_reflns_number_total 7562
_reflns_threshold_expression 'I > 2\s(I)'
_cod_data_source_file c9dt01326a2.cif
_cod_data_source_block 3-123K
_cod_depositor_comments 'Adding full bibliography for 7049980--7049987.cif.'
_cod_database_code 7049987
_shelx_shelxl_version_number 2014/7
_shelx_space_group_comment
;
The symmetry employed for this shelxl refinement is uniquely defined
by the following loop, which should always be used as a source of
symmetry information in preference to the above space-group names.
They are only intended as comments.
;
_shelx_estimated_absorpt_t_min 0.862
_shelx_estimated_absorpt_t_max 0.883

loop_
_space_group_symop_operation_xyz
'x, y, z'
'-x, -y, -z'

loop_
_atom_site_label
_atom_site_type_symbol
_atom_site_fract_x
_atom_site_fract_y
_atom_site_fract_z
_atom_site_U_iso_or_equiv
_atom_site_adp_type
_atom_site_occupancy
_atom_site_site_symmetry_order
_atom_site_calc_flag
_atom_site_refinement_flags_posn
_atom_site_refinement_flags_adp
Fe1 Fe 0.84718(5) 0.67677(4) 0.13376(2) 0.01434(13) Uani 1 1 d . .
C1 C 1.1825(4) 0.7295(3) 0.07121(16) 0.0227(6) Uani 1 1 d . .
H1A H 1.2632 0.6743 0.0441 0.027 Uiso 1 1 calc R U
H1B H 1.2441 0.7908 0.0875 0.027 Uiso 1 1 calc R U
C2 C 1.0579(3) 0.7954(3) 0.02295(15) 0.0166(5) Uani 1 1 d . .
C3 C 1.0986(4) 0.8629(3) -0.04284(15) 0.0190(6) Uani 1 1 d . .
H3A H 1.2114 0.8674 -0.0614 0.023 Uiso 1 1 calc R U
C4 C 0.9730(4) 0.9235(3) -0.08125(15) 0.0212(6) Uani 1 1 d . .
H4A H 0.9989 0.9695 -0.1266 0.025 Uiso 1 1 calc R U
C5 C 0.8082(4) 0.9167(3) -0.05284(15) 0.0193(6) Uani 1 1 d . .
H5A H 0.7204 0.9581 -0.0783 0.023 Uiso 1 1 calc R U
C6 C 0.7754(3) 0.8481(3) 0.01328(15) 0.0163(5) Uani 1 1 d . .
C7 C 0.6055(3) 0.8359(3) 0.05272(16) 0.0213(6) Uani 1 1 d . .
H7A H 0.5672 0.9106 0.0761 0.026 Uiso 1 1 calc R U
H7B H 0.5263 0.8282 0.0185 0.026 Uiso 1 1 calc R U
C8 C 0.7367(4) 0.7394(3) 0.27672(17) 0.0282(7) Uani 1 1 d . .
H8A H 0.6193 0.7735 0.2847 0.034 Uiso 1 1 calc R U
H8B H 0.7950 0.7591 0.3158 0.034 Uiso 1 1 calc R U
C9 C 0.7453(4) 0.6022(3) 0.27920(17) 0.0258(7) Uani 1 1 d . .
C10 C 0.7051(5) 0.5186(4) 0.33890(19) 0.0412(10) Uani 1 1 d . .
H10A H 0.6737 0.5467 0.3842 0.049 Uiso 1 1 calc R U
C11 C 0.7106(5) 0.3947(4) 0.3326(2) 0.0411(9) Uani 1 1 d . .
H11A H 0.6832 0.3373 0.3734 0.049 Uiso 1 1 calc R U
C12 C 0.7564(5) 0.3552(4) 0.2666(2) 0.0371(8) Uani 1 1 d . .
H12A H 0.7587 0.2705 0.2611 0.044 Uiso 1 1 calc R U
C13 C 0.7986(4) 0.4399(3) 0.20890(17) 0.0233(6) Uani 1 1 d . .
C14 C 0.8545(4) 0.4086(3) 0.13483(17) 0.0241(6) Uani 1 1 d . .
H14A H 0.9632 0.3583 0.1345 0.029 Uiso 1 1 calc R U
H14B H 0.7739 0.3589 0.1202 0.029 Uiso 1 1 calc R U
C15 C 0.1537(4) 0.2044(3) 0.27707(16) 0.0237(6) Uani 1 1 d . .
H15A H 0.1002 0.1309 0.2881 0.028 Uiso 1 1 calc R U
C16 C 0.2295(4) 0.2358(3) 0.20881(16) 0.0201(6) Uani 1 1 d . .
H16A H 0.2281 0.1842 0.1728 0.024 Uiso 1 1 calc R U
C17 C 0.3076(3) 0.3436(3) 0.19328(14) 0.0167(5) Uani 1 1 d . .
C18 C 0.3146(4) 0.4189(3) 0.24590(16) 0.0219(6) Uani 1 1 d . .
H18A H 0.3708 0.4911 0.2352 0.026 Uiso 1 1 calc R U
C19 C 0.2376(4) 0.3860(3) 0.31446(17) 0.0262(7) Uani 1 1 d . .
H19A H 0.2410 0.4361 0.3510 0.031 Uiso 1 1 calc R U
C20 C 0.1556(4) 0.2800(3) 0.32947(16) 0.0247(7) Uani 1 1 d . .
C21 C -0.0235(4) 0.2683(3) 0.51046(16) 0.0264(7) Uani 1 1 d . .
C22 C -0.0274(5) 0.3454(3) 0.56339(17) 0.0305(7) Uani 1 1 d . .
H22A H 0.0199 0.4215 0.5526 0.037 Uiso 1 1 calc R U
C23 C -0.1010(4) 0.3093(3) 0.63186(17) 0.0266(7) Uani 1 1 d . .
H23A H -0.1037 0.3608 0.6683 0.032 Uiso 1 1 calc R U
C24 C -0.1707(4) 0.1981(3) 0.64710(15) 0.0198(6) Uani 1 1 d . .
C25 C -0.1653(5) 0.1216(3) 0.59435(17) 0.0294(7) Uani 1 1 d . .
H25A H -0.2120 0.0452 0.6052 0.035 Uiso 1 1 calc R U
C26 C -0.0919(5) 0.1565(3) 0.52599(17) 0.0318(8) Uani 1 1 d . .
H26A H -0.0883 0.1043 0.4899 0.038 Uiso 1 1 calc R U
N1 N 1.1006(3) 0.6561(2) 0.13419(13) 0.0186(5) Uani 1 1 d . .
H1C H 1.1269 0.6806 0.1749 0.022 Uiso 1 1 calc R U
H1D H 1.1387 0.5751 0.1341 0.022 Uiso 1 1 calc R U
N2 N 0.8983(3) 0.7872(2) 0.04943(12) 0.0148(5) Uani 1 1 d . .
N3 N 0.6104(3) 0.7245(2) 0.10794(13) 0.0192(5) Uani 1 1 d . .
H3B H 0.5741 0.6606 0.0907 0.023 Uiso 1 1 calc R U
H3C H 0.5421 0.7410 0.1478 0.023 Uiso 1 1 calc R U
N4 N 0.8129(3) 0.7992(2) 0.20677(14) 0.0239(5) Uani 1 1 d . .
H4B H 0.9120 0.8245 0.2125 0.029 Uiso 1 1 calc R U
H4C H 0.7453 0.8666 0.1908 0.029 Uiso 1 1 calc R U
N5 N 0.7933(3) 0.5618(2) 0.21528(13) 0.0206(5) Uani 1 1 d . .
N6 N 0.8690(3) 0.5223(2) 0.08288(14) 0.0222(5) Uani 1 1 d . .
H6A H 0.7885 0.5296 0.0530 0.027 Uiso 1 1 calc R U
H6B H 0.9690 0.5160 0.0559 0.027 Uiso 1 1 calc R U
N7 N 0.0718(4) 0.2378(3) 0.39782(14) 0.0294(6) Uani 1 1 d . .
N8 N 0.0564(4) 0.3140(3) 0.44193(14) 0.0296(6) Uani 1 1 d . .
O1 O 0.4852(3) 0.4905(2) 0.10503(12) 0.0241(5) Uani 1 1 d . .
O2 O 0.5031(3) 0.2763(2) 0.08449(11) 0.0247(5) Uani 1 1 d . .
O3 O 0.2535(3) 0.4140(2) 0.06240(11) 0.0220(4) Uani 1 1 d . .
O4 O -0.3800(3) 0.0694(2) 0.72786(12) 0.0280(5) Uani 1 1 d . .
O5 O -0.3307(3) 0.2639(2) 0.76440(12) 0.0290(5) Uani 1 1 d . .
O6 O -0.1207(3) 0.0902(2) 0.77249(12) 0.0313(5) Uani 1 1 d . .
S1 S 0.39614(8) 0.38474(6) 0.10372(4) 0.01657(16) Uani 1 1 d . .
S2 S -0.25824(9) 0.15173(7) 0.73534(4) 0.01930(17) Uani 1 1 d . .
O1W O 0.6006(3) 0.0503(3) 0.17197(16) 0.0480(8) Uani 1 1 d D .
H1WA H 0.559(4) 0.118(2) 0.1505(17) 0.028(10) Uiso 1 1 d D .
H1WB H 0.525(4) 0.028(4) 0.2040(19) 0.063(15) Uiso 1 1 d D .
C27 C 0.4532(7) 0.2588(6) 0.5246(3) 0.0714(15) Uani 1 1 d . .
H27C H 0.3427 0.2969 0.5402 0.107 Uiso 1 1 calc R U
H27B H 0.4968 0.2038 0.5647 0.107 Uiso 1 1 calc R U
H27A H 0.5274 0.3232 0.5081 0.107 Uiso 1 1 calc R U
C28 C 0.4424(6) 0.1869(5) 0.4655(3) 0.0594(13) Uani 1 1 d . .
H28B H 0.3658 0.1229 0.4821 0.071 Uiso 1 1 calc R U
H28A H 0.3964 0.2423 0.4254 0.071 Uiso 1 1 calc R U
C29 C 0.5934(6) 0.0752(5) 0.3770(3) 0.0555(12) Uani 1 1 d . .
H29B H 0.5559 0.1385 0.3384 0.067 Uiso 1 1 calc R U
H29A H 0.5154 0.0110 0.3860 0.067 Uiso 1 1 calc R U
O7 O 0.5966(4) 0.1309(3) 0.44152(18) 0.0618(9) Uani 1 1 d . .
C30 C 0.7599(7) 0.0206(5) 0.3560(3) 0.0629(14) Uani 1 1 d . .
H30C H 0.7602 -0.0176 0.3124 0.094 Uiso 1 1 calc R U
H30B H 0.8361 0.0849 0.3470 0.094 Uiso 1 1 calc R U
H30A H 0.7957 -0.0421 0.3944 0.094 Uiso 1 1 calc R U

loop_
_atom_site_aniso_label
_atom_site_aniso_U_11
_atom_site_aniso_U_22
_atom_site_aniso_U_33
_atom_site_aniso_U_23
_atom_site_aniso_U_13
_atom_site_aniso_U_12
Fe1 0.0127(2) 0.0150(2) 0.0148(2) -0.00086(15) 0.00006(14) -0.00193(14)
C1 0.0141(13) 0.0245(16) 0.0271(15) 0.0033(12) -0.0006(11) -0.0021(11)
C2 0.0160(13) 0.0163(13) 0.0180(13) -0.0039(10) 0.0003(10) -0.0040(10)
C3 0.0219(14) 0.0164(14) 0.0187(13) -0.0038(11) 0.0039(11) -0.0059(11)
C4 0.0299(16) 0.0162(14) 0.0169(13) -0.0014(11) 0.0014(12) -0.0052(12)
C5 0.0248(15) 0.0138(13) 0.0198(14) -0.0011(11) -0.0055(11) -0.0011(11)
C6 0.0172(13) 0.0126(13) 0.0200(13) -0.0045(10) -0.0020(10) -0.0022(10)
C7 0.0153(13) 0.0204(15) 0.0270(15) 0.0001(12) -0.0022(11) -0.0002(11)
C8 0.0283(16) 0.0359(19) 0.0206(15) -0.0093(13) 0.0001(13) 0.0000(14)
C9 0.0193(14) 0.0367(19) 0.0208(14) -0.0021(13) -0.0007(12) -0.0036(13)
C10 0.0341(19) 0.066(3) 0.0206(16) 0.0009(17) 0.0025(14) -0.0078(18)
C11 0.042(2) 0.042(2) 0.0348(19) 0.0177(16) -0.0024(16) -0.0139(17)
C12 0.0339(19) 0.033(2) 0.042(2) 0.0088(16) -0.0026(16) -0.0096(15)
C13 0.0170(13) 0.0222(15) 0.0293(16) 0.0040(12) -0.0040(12) -0.0027(11)
C14 0.0179(14) 0.0180(15) 0.0358(17) -0.0013(13) -0.0043(12) -0.0011(11)
C15 0.0269(15) 0.0197(15) 0.0234(15) -0.0016(12) 0.0027(12) -0.0045(12)
C16 0.0226(14) 0.0194(15) 0.0180(13) -0.0034(11) -0.0004(11) -0.0018(11)
C17 0.0172(13) 0.0172(14) 0.0141(12) 0.0000(10) -0.0014(10) 0.0018(10)
C18 0.0266(15) 0.0173(14) 0.0218(14) -0.0023(11) -0.0034(12) -0.0015(11)
C19 0.0407(18) 0.0172(15) 0.0200(14) -0.0041(12) -0.0008(13) -0.0011(13)
C20 0.0327(16) 0.0225(16) 0.0163(14) 0.0006(12) 0.0023(12) -0.0013(13)
C21 0.0346(17) 0.0250(16) 0.0183(14) -0.0012(12) 0.0015(13) -0.0037(13)
C22 0.047(2) 0.0207(16) 0.0227(15) 0.0007(13) 0.0013(14) -0.0082(14)
C23 0.0371(18) 0.0236(16) 0.0199(14) -0.0029(12) -0.0031(13) -0.0059(13)
C24 0.0236(14) 0.0204(15) 0.0149(13) -0.0006(11) -0.0022(11) -0.0028(11)
C25 0.043(2) 0.0250(17) 0.0222(15) -0.0053(13) -0.0006(14) -0.0134(14)
C26 0.049(2) 0.0277(18) 0.0201(15) -0.0069(13) 0.0015(15) -0.0121(15)
N1 0.0151(11) 0.0175(12) 0.0219(12) 0.0004(10) -0.0025(9) 0.0011(9)
N2 0.0133(11) 0.0138(11) 0.0177(11) -0.0030(9) -0.0022(9) -0.0013(8)
N3 0.0157(11) 0.0188(12) 0.0226(12) 0.0000(10) -0.0005(9) -0.0046(9)
N4 0.0227(13) 0.0248(14) 0.0252(13) -0.0072(11) -0.0060(10) 0.0018(10)
N5 0.0153(11) 0.0237(13) 0.0221(12) -0.0019(10) -0.0008(10) -0.0019(10)
N6 0.0239(13) 0.0218(13) 0.0212(12) -0.0030(10) -0.0033(10) -0.0024(10)
N7 0.0447(17) 0.0238(14) 0.0199(13) -0.0040(11) 0.0014(12) -0.0076(12)
N8 0.0451(17) 0.0215(14) 0.0208(13) -0.0006(11) 0.0012(12) -0.0052(12)
O1 0.0261(11) 0.0198(11) 0.0262(11) 0.0000(9) -0.0004(9) -0.0076(9)
O2 0.0235(11) 0.0217(11) 0.0250(11) -0.0022(9) 0.0062(9) 0.0044(9)
O3 0.0189(10) 0.0295(12) 0.0164(9) 0.0013(8) -0.0030(8) -0.0019(8)
O4 0.0300(12) 0.0309(13) 0.0243(11) -0.0020(9) -0.0009(9) -0.0122(10)
O5 0.0367(13) 0.0268(12) 0.0225(11) -0.0067(9) 0.0058(10) -0.0050(10)
O6 0.0304(12) 0.0401(14) 0.0223(11) 0.0063(10) -0.0081(9) -0.0062(10)
S1 0.0156(3) 0.0163(3) 0.0169(3) -0.0006(3) 0.0000(3) -0.0015(2)
S2 0.0221(4) 0.0208(4) 0.0152(3) -0.0003(3) -0.0011(3) -0.0064(3)
O1W 0.0349(14) 0.0372(16) 0.0543(17) 0.0174(13) 0.0232(13) 0.0119(12)
C27 0.067(3) 0.081(4) 0.066(3) -0.023(3) 0.003(3) -0.002(3)
C28 0.049(3) 0.072(3) 0.053(3) -0.003(2) 0.002(2) -0.002(2)
C29 0.061(3) 0.057(3) 0.055(3) -0.018(2) 0.000(2) -0.027(2)
O7 0.063(2) 0.070(2) 0.0530(19) -0.0140(17) -0.0027(17) -0.0070(18)
C30 0.083(4) 0.050(3) 0.059(3) -0.011(2) -0.002(3) -0.021(3)

loop_
_atom_type_symbol
_atom_type_description
_atom_type_scat_dispersion_real
_atom_type_scat_dispersion_imag
_atom_type_scat_source
C C 0.0033 0.0016 'International Tables Vol C Tables 4.2.6.8 and 6.1.1.4'
H H 0.0000 0.0000 'International Tables Vol C Tables 4.2.6.8 and 6.1.1.4'
N N 0.0061 0.0033 'International Tables Vol C Tables 4.2.6.8 and 6.1.1.4'
O O 0.0106 0.0060 'International Tables Vol C Tables 4.2.6.8 and 6.1.1.4'
S S 0.1246 0.1234 'International Tables Vol C Tables 4.2.6.8 and 6.1.1.4'
Fe Fe 0.3463 0.8444 'International Tables Vol C Tables 4.2.6.8 and 6.1.1.4'

loop_
_geom_angle_atom_site_label_1
_geom_angle_atom_site_label_2
_geom_angle_atom_site_label_3
_geom_angle
N5 Fe1 N2 177.46(10)
N5 Fe1 N4 83.25(11)
N2 Fe1 N4 99.10(10)
N5 Fe1 N3 96.69(10)
N2 Fe1 N3 82.33(9)
N4 Fe1 N3 90.75(11)
N5 Fe1 N6 82.21(11)
N2 Fe1 N6 95.45(10)
N4 Fe1 N6 165.45(10)
N3 Fe1 N6 91.43(11)
N5 Fe1 N1 98.31(10)
N2 Fe1 N1 82.58(10)
N4 Fe1 N1 93.17(10)
N3 Fe1 N1 164.84(9)
N6 Fe1 N1 88.44(10)
N1 C1 C2 111.3(2)
N1 C1 H1A 109.4
C2 C1 H1A 109.4
N1 C1 H1B 109.4
C2 C1 H1B 109.4
H1A C1 H1B 108.0
N2 C2 C3 120.9(3)
N2 C2 C1 114.7(2)
C3 C2 C1 124.4(2)
C4 C3 C2 119.3(3)
C4 C3 H3A 120.4
C2 C3 H3A 120.4
C3 C4 C5 119.5(3)
C3 C4 H4A 120.2
C5 C4 H4A 120.2
C6 C5 C4 118.5(3)
C6 C5 H5A 120.7
C4 C5 H5A 120.7
N2 C6 C5 121.4(3)
N2 C6 C7 113.4(2)
C5 C6 C7 125.2(3)
N3 C7 C6 110.0(2)
N3 C7 H7A 109.7
C6 C7 H7A 109.7
N3 C7 H7B 109.7
C6 C7 H7B 109.7
H7A C7 H7B 108.2
N4 C8 C9 112.0(3)
N4 C8 H8A 109.2
C9 C8 H8A 109.2
N4 C8 H8B 109.2
C9 C8 H8B 109.2
H8A C8 H8B 107.9
N5 C9 C10 119.8(3)
N5 C9 C8 113.8(3)
C10 C9 C8 126.4(3)
C11 C10 C9 120.2(4)
C11 C10 H10A 119.9
C9 C10 H10A 119.9
C12 C11 C10 119.3(3)
C12 C11 H11A 120.4
C10 C11 H11A 120.4
C13 C12 C11 119.1(4)
C13 C12 H12A 120.5
C11 C12 H12A 120.5
N5 C13 C12 121.5(3)
N5 C13 C14 114.2(3)
C12 C13 C14 124.3(3)
N6 C14 C13 111.0(2)
N6 C14 H14A 109.4
C13 C14 H14A 109.4
N6 C14 H14B 109.4
C13 C14 H14B 109.4
H14A C14 H14B 108.0
C16 C15 C20 120.1(3)
C16 C15 H15A 119.9
C20 C15 H15A 119.9
C15 C16 C17 119.5(3)
C15 C16 H16A 120.3
C17 C16 H16A 120.3
C16 C17 C18 121.1(3)
C16 C17 S1 118.3(2)
C18 C17 S1 120.6(2)
C19 C18 C17 118.7(3)
C19 C18 H18A 120.6
C17 C18 H18A 120.6
C20 C19 C18 120.1(3)
C20 C19 H19A 119.9
C18 C19 H19A 119.9
C15 C20 C19 120.4(3)
C15 C20 N7 114.8(3)
C19 C20 N7 124.8(3)
C26 C21 C22 120.6(3)
C26 C21 N8 124.7(3)
C22 C21 N8 114.7(3)
C23 C22 C21 119.3(3)
C23 C22 H22A 120.3
C21 C22 H22A 120.3
C24 C23 C22 120.0(3)
C24 C23 H23A 120.0
C22 C23 H23A 120.0
C23 C24 C25 120.3(3)
C23 C24 S2 119.3(2)
C25 C24 S2 120.3(2)
C26 C25 C24 120.1(3)
C26 C25 H25A 119.9
C24 C25 H25A 119.9
C25 C26 C21 119.6(3)
C25 C26 H26A 120.2
C21 C26 H26A 120.2
C1 N1 Fe1 111.29(17)
C1 N1 H1C 109.4
Fe1 N1 H1C 109.4
C1 N1 H1D 109.4
Fe1 N1 H1D 109.4
H1C N1 H1D 108.0
C6 N2 C2 120.3(2)
C6 N2 Fe1 119.92(18)
C2 N2 Fe1 119.5(2)
C7 N3 Fe1 109.97(17)
C7 N3 H3B 109.7
Fe1 N3 H3B 109.7
C7 N3 H3C 109.7
Fe1 N3 H3C 109.7
H3B N3 H3C 108.2
C8 N4 Fe1 109.6(2)
C8 N4 H4B 109.7
Fe1 N4 H4B 109.7
C8 N4 H4C 109.7
Fe1 N4 H4C 109.7
H4B N4 H4C 108.2
C9 N5 C13 120.1(3)
C9 N5 Fe1 119.6(2)
C13 N5 Fe1 120.2(2)
C14 N6 Fe1 111.57(19)
C14 N6 H6A 109.3
Fe1 N6 H6A 109.3
C14 N6 H6B 109.3
Fe1 N6 H6B 109.3
H6A N6 H6B 108.0
N8 N7 C20 114.0(3)
N7 N8 C21 113.0(3)
O1 S1 O2 113.46(13)
O1 S1 O3 112.88(13)
O2 S1 O3 113.11(14)
O1 S1 C17 106.28(13)
O2 S1 C17 105.71(13)
O3 S1 C17 104.44(12)
O6 S2 O4 113.08(15)
O6 S2 O5 112.51(15)
O4 S2 O5 113.44(14)
O6 S2 C24 105.23(14)
O4 S2 C24 105.26(14)
O5 S2 C24 106.45(14)
H1WA O1W H1WB 104(2)
C28 C27 H27C 109.5
C28 C27 H27B 109.5
H27C C27 H27B 109.5
C28 C27 H27A 109.5
H27C C27 H27A 109.5
H27B C27 H27A 109.5
O7 C28 C27 111.6(5)
O7 C28 H28B 109.3
C27 C28 H28B 109.3
O7 C28 H28A 109.3
C27 C28 H28A 109.3
H28B C28 H28A 108.0
O7 C29 C30 108.3(4)
O7 C29 H29B 110.0
C30 C29 H29B 110.0
O7 C29 H29A 110.0
C30 C29 H29A 110.0
H29B C29 H29A 108.4
C28 O7 C29 112.5(4)
C29 C30 H30C 109.5
C29 C30 H30B 109.5
H30C C30 H30B 109.5
C29 C30 H30A 109.5
H30C C30 H30A 109.5
H30B C30 H30A 109.5

loop_
_geom_bond_atom_site_label_1
_geom_bond_atom_site_label_2
_geom_bond_distance
Fe1 N5 1.900(3)
Fe1 N2 1.905(2)
Fe1 N4 2.039(3)
Fe1 N3 2.045(2)
Fe1 N6 2.051(3)
Fe1 N1 2.057(2)
C1 N1 1.481(4)
C1 C2 1.507(4)
C1 H1A 0.9900
C1 H1B 0.9900
C2 N2 1.347(3)
C2 C3 1.386(4)
C3 C4 1.385(4)
C3 H3A 0.9500
C4 C5 1.394(4)
C4 H4A 0.9500
C5 C6 1.385(4)
C5 H5A 0.9500
C6 N2 1.346(4)
C6 C7 1.505(4)
C7 N3 1.498(4)
C7 H7A 0.9900
C7 H7B 0.9900
C8 N4 1.495(4)
C8 C9 1.498(5)
C8 H8A 0.9900
C8 H8B 0.9900
C9 N5 1.349(4)
C9 C10 1.389(5)
C10 C11 1.380(6)
C10 H10A 0.9500
C11 C12 1.380(6)
C11 H11A 0.9500
C12 C13 1.373(4)
C12 H12A 0.9500
C13 N5 1.359(4)
C13 C14 1.500(5)
C14 N6 1.488(4)
C14 H14A 0.9900
C14 H14B 0.9900
C15 C16 1.383(4)
C15 C20 1.387(4)
C15 H15A 0.9500
C16 C17 1.392(4)
C16 H16A 0.9500
C17 C18 1.395(4)
C17 S1 1.784(3)
C18 C19 1.394(4)
C18 H18A 0.9500
C19 C20 1.391(4)
C19 H19A 0.9500
C20 N7 1.435(4)
C21 C26 1.391(5)
C21 C22 1.398(5)
C21 N8 1.435(4)
C22 C23 1.390(4)
C22 H22A 0.9500
C23 C24 1.390(4)
C23 H23A 0.9500
C24 C25 1.390(4)
C24 S2 1.770(3)
C25 C26 1.384(4)
C25 H25A 0.9500
C26 H26A 0.9500
N1 H1C 0.9100
N1 H1D 0.9100
N3 H3B 0.9100
N3 H3C 0.9100
N4 H4B 0.9100
N4 H4C 0.9100
N6 H6A 0.9100
N6 H6B 0.9100
N7 N8 1.252(4)
O1 S1 1.448(2)
O2 S1 1.457(2)
O3 S1 1.464(2)
O4 S2 1.453(2)
O5 S2 1.456(2)
O6 S2 1.450(2)
O1W H1WA 0.852(10)
O1W H1WB 0.846(10)
C27 C28 1.477(7)
C27 H27C 0.9800
C27 H27B 0.9800
C27 H27A 0.9800
C28 O7 1.390(6)
C28 H28B 0.9900
C28 H28A 0.9900
C29 O7 1.449(6)
C29 C30 1.454(7)
C29 H29B 0.9900
C29 H29A 0.9900
C30 H30C 0.9800
C30 H30B 0.9800
C30 H30A 0.9800
